data_7226660
loop_
_publ_author_name
'Sousa-Pedrares, Antonio'
'Crespo, Augusto'
'Dur\'an, Mar\'ia L.'
'Garc\'ia-V\'azquez, Jos\'e A.'

_publ_section_title
;
 Directing effects of aminosulfonyl groups on the crystal packing of tin
 and lead complexes
;
_journal_issue 43
_journal_name_full CrystEngComm
_journal_page_first 8419
_journal_paper_doi 10.1039/C6CE01567K
_journal_volume 18
_journal_year 2016
_chemical_formula_sum 'C39 H37 N9 O6 S2 Sn'
_chemical_formula_weight 910.59
_chemical_name_systematic
;
?
;
_space_group_IT_number 15
_symmetry_cell_setting monoclinic
_symmetry_space_group_name_Hall '-I 2ya'
_symmetry_space_group_name_H-M 'I 1 2/a 1'
_atom_sites_solution_hydrogens geom
_atom_sites_solution_primary direct
_atom_sites_solution_secondary difmap
_audit_creation_method SHELXL-97
_audit_update_record
;
2010-05-10 deposited with the CCDC.
2016-09-27 downloaded from the CCDC.
;
_cell_angle_alpha 90.00
_cell_angle_beta 97.571(2)
_cell_angle_gamma 90.00
_cell_formula_units_Z 4
_cell_length_a 10.0349(3)
_cell_length_b 15.1394(5)
_cell_length_c 26.2883(9)
_cell_measurement_reflns_used 1957
_cell_measurement_temperature 100(2)
_cell_measurement_theta_max 30.485
_cell_measurement_theta_min 2.705
_cell_volume 3959.0(2)
_computing_cell_refinement 'BRUKER APEX2'
_computing_data_collection 'BRUKER APEX2'
_computing_data_reduction 'Bruker SAINT'
_computing_structure_refinement 'SHELXL-97 (Sheldrick, 1997)'
_computing_structure_solution 'SHELXS-97 (Sheldrick, 1990)'
_diffrn_ambient_temperature 100(2)
_diffrn_measured_fraction_theta_full 0.997
_diffrn_measured_fraction_theta_max 0.997
_diffrn_measurement_device_type 'Bruker X8 KappaAPEXII'
_diffrn_measurement_method 'omega and phi scans'
_diffrn_radiation_monochromator graphite
_diffrn_radiation_source 'fine-focus sealed tube'
_diffrn_radiation_type MoK\a
_diffrn_radiation_wavelength 0.71073
_diffrn_reflns_av_R_equivalents 0.0379
_diffrn_reflns_av_sigmaI/netI 0.0165
_diffrn_reflns_limit_h_max 14
_diffrn_reflns_limit_h_min -14
_diffrn_reflns_limit_k_max 21
_diffrn_reflns_limit_k_min 0
_diffrn_reflns_limit_l_max 37
_diffrn_reflns_limit_l_min 0
_diffrn_reflns_number 99635
_diffrn_reflns_theta_full 30.63
_diffrn_reflns_theta_max 30.63
_diffrn_reflns_theta_min 1.56
_exptl_absorpt_coefficient_mu 0.810
_exptl_absorpt_correction_T_max 0.9307
_exptl_absorpt_correction_T_min 0.8050
_exptl_absorpt_correction_type multi-scan
_exptl_absorpt_process_details
;
Sheldrick, G.M. SADABS: Program for absorption correction
using area detector data. University of G ttingen, Germany, 1996.
;
_exptl_crystal_colour Yellow
_exptl_crystal_density_diffrn 1.528
_exptl_crystal_density_method 'not measured'
_exptl_crystal_description Plate
_exptl_crystal_F_000 1856
_exptl_crystal_size_max 0.28
_exptl_crystal_size_mid 0.24
_exptl_crystal_size_min 0.09
_refine_diff_density_max 0.491
_refine_diff_density_min -0.355
_refine_diff_density_rms 0.060
_refine_ls_extinction_method none
_refine_ls_goodness_of_fit_ref 1.045
_refine_ls_hydrogen_treatment mixed
_refine_ls_matrix_type full
_refine_ls_number_parameters 269
_refine_ls_number_reflns 6094
_refine_ls_number_restraints 0
_refine_ls_restrained_S_all 1.045
_refine_ls_R_factor_all 0.0210
_refine_ls_R_factor_gt 0.0190
_refine_ls_shift/su_max 0.001
_refine_ls_shift/su_mean 0.000
_refine_ls_structure_factor_coef Fsqd
_refine_ls_weighting_details 'calc w=1/[\s^2^(Fo^2^)+(0.0203P)^2^+4.3158P] where P=(Fo^2^+2Fc^2^)/3'
_refine_ls_weighting_scheme calc
_refine_ls_wR_factor_gt 0.0455
_refine_ls_wR_factor_ref 0.0464
_reflns_number_gt 5754
_reflns_number_total 6094
_reflns_threshold_expression >2sigma(I)
_cod_data_source_file c6ce01567k2.cif
_cod_data_source_block ph2snl1
_cod_depositor_comments
;
The following automatic conversions were performed:

'_symmetry_cell_setting' value 'Monoclinic' changed to 'monoclinic'
according to
/usr/data/users/saulius/crontab/automatic-downloads/rss-feeds/RSC/lib/dictionaries/cif_core.dic
dictionary named 'cif_core.dic' version 2.4.2 from 2011-04-26.

Automatic conversion script
Id: cif_fix_values 4268 2015-11-12 08:31:59Z antanas 

 Adding full bibliography for 7226658--7226661.cif.
;
_cod_original_sg_symbol_H-M 'I 2/a'
_cod_database_code 7226660

loop_
_symmetry_equiv_pos_as_xyz
'x, y, z'
'-x+1/2, y, -z'
'x+1/2, y+1/2, z+1/2'
'-x+1, y+1/2, -z+1/2'
'-x, -y, -z'
'x-1/2, -y, z'
'-x+1/2, -y+1/2, -z+1/2'
'x, -y+1/2, z+1/2'

loop_
_atom_site_label
_atom_site_type_symbol
_atom_site_fract_x
_atom_site_fract_y
_atom_site_fract_z
_atom_site_U_iso_or_equiv
_atom_site_adp_type
_atom_site_occupancy
_atom_site_symmetry_multiplicity
_atom_site_calc_flag
_atom_site_refinement_flags
Sn1 Sn 0.2500 0.226084(6) 0.5000 0.00695(3) Uani 1 2 d S
S1 S 0.56332(3) 0.303100(19) 0.698408(10) 0.01254(5) Uani 1 1 d .
O1 O 0.37353(7) 0.33283(5) 0.54336(3) 0.01018(14) Uani 1 1 d .
O3 O 0.41934(8) 0.30359(6) 0.68678(3) 0.01736(17) Uani 1 1 d .
O4 O 0.62281(9) 0.33186(6) 0.74858(3) 0.01910(17) Uani 1 1 d .
N1 N 0.61556(11) 0.20386(7) 0.69143(4) 0.01569(19) Uani 1 1 d .
N2 N 0.51036(9) 0.22375(6) 0.58544(4) 0.01005(16) Uani 1 1 d .
N3 N 0.42419(9) 0.16622(6) 0.55707(3) 0.00909(16) Uani 1 1 d .
N4 N 0.2500 0.07029(8) 0.5000 0.0091(2) Uani 1 2 d S
C1 C 0.62324(11) 0.37452(7) 0.65259(4) 0.01203(19) Uani 1 1 d .
C2 C 0.72044(12) 0.43650(8) 0.67089(5) 0.0184(2) Uani 1 1 d .
H2 H 0.7599 0.4348 0.7058 0.022 Uiso 1 1 calc R
C3 C 0.75981(13) 0.50085(9) 0.63816(5) 0.0230(3) Uani 1 1 d .
H3 H 0.8281 0.5420 0.6505 0.028 Uiso 1 1 calc R
C4 C 0.69969(13) 0.50511(8) 0.58766(5) 0.0211(2) Uani 1 1 d .
H4 H 0.7244 0.5503 0.5656 0.025 Uiso 1 1 calc R
C5 C 0.60296(12) 0.44294(8) 0.56936(5) 0.0154(2) Uani 1 1 d .
H5 H 0.5617 0.4464 0.5347 0.018 Uiso 1 1 calc R
C6 C 0.56531(10) 0.37558(7) 0.60083(4) 0.01047(18) Uani 1 1 d .
C7 C 0.47243(10) 0.30684(7) 0.57539(4) 0.00908(18) Uani 1 1 d .
C8 C 0.44640(10) 0.08214(7) 0.56182(4) 0.00949(18) Uani 1 1 d .
C9 C 0.56016(11) 0.04167(7) 0.59637(4) 0.0135(2) Uani 1 1 d .
H9A H 0.6347 0.0838 0.6021 0.020 Uiso 1 1 calc R
H9B H 0.5902 -0.0120 0.5804 0.020 Uiso 1 1 calc R
H9C H 0.5301 0.0266 0.6293 0.020 Uiso 1 1 calc R
C10 C 0.34633(10) 0.02636(7) 0.53032(4) 0.00999(18) Uani 1 1 d .
C11 C 0.34883(11) -0.06587(7) 0.53148(4) 0.0130(2) Uani 1 1 d .
H11 H 0.4165 -0.0966 0.5533 0.016 Uiso 1 1 calc R
C12 C 0.2500 -0.11163(10) 0.5000 0.0147(3) Uani 1 2 d S
H12 H 0.2500 -0.1744 0.5000 0.018 Uiso 1 2 calc SR
C13 C 0.11944(10) 0.23280(7) 0.55860(4) 0.01000(18) Uani 1 1 d .
C14 C 0.15449(12) 0.19216(8) 0.60609(4) 0.0153(2) Uani 1 1 d .
H14 H 0.2375 0.1614 0.6128 0.018 Uiso 1 1 calc R
C15 C 0.06917(13) 0.19606(9) 0.64396(5) 0.0206(2) Uani 1 1 d .
H15 H 0.0938 0.1671 0.6759 0.025 Uiso 1 1 calc R
C16 C -0.05145(13) 0.24206(9) 0.63513(5) 0.0199(2) Uani 1 1 d .
H16 H -0.1091 0.2450 0.6610 0.024 Uiso 1 1 calc R
C17 C -0.08714(12) 0.28358(8) 0.58832(5) 0.0181(2) Uani 1 1 d .
H17 H -0.1691 0.3155 0.5821 0.022 Uiso 1 1 calc R
C18 C -0.00274(11) 0.27844(8) 0.55036(4) 0.0144(2) Uani 1 1 d .
H18 H -0.0287 0.3065 0.5182 0.017 Uiso 1 1 calc R
H1A H 0.5959(18) 0.1881(13) 0.6605(7) 0.032(5) Uiso 1 1 d .
H1B H 0.6933(18) 0.1935(12) 0.7068(7) 0.027(4) Uiso 1 1 d .
N1S N 0.32077(16) 0.02044(11) 0.68103(6) 0.0434(4) Uani 1 1 d .
C1S C 0.33819(15) 0.06550(11) 0.71594(6) 0.0320(3) Uani 1 1 d .
C2S C 0.3594(2) 0.12441(12) 0.75999(7) 0.0437(4) Uani 1 1 d .
H2S1 H 0.3871 0.1826 0.7490 0.066 Uiso 1 1 calc R
H2S2 H 0.4297 0.1002 0.7856 0.066 Uiso 1 1 calc R
H2S3 H 0.2755 0.1301 0.7751 0.066 Uiso 1 1 calc R

loop_
_atom_site_aniso_label
_atom_site_aniso_U_11
_atom_site_aniso_U_22
_atom_site_aniso_U_33
_atom_site_aniso_U_23
_atom_site_aniso_U_13
_atom_site_aniso_U_12
Sn1 0.00641(4) 0.00665(5) 0.00781(5) 0.000 0.00098(3) 0.000
S1 0.01129(12) 0.01616(13) 0.00991(11) 0.00011(9) 0.00036(9) 0.00092(9)
O1 0.0098(3) 0.0088(3) 0.0115(3) -0.0003(3) 0.0000(3) 0.0006(3)
O3 0.0108(4) 0.0235(4) 0.0181(4) 0.0042(3) 0.0029(3) 0.0010(3)
O4 0.0216(4) 0.0239(4) 0.0109(4) -0.0029(3) -0.0013(3) 0.0034(3)
N1 0.0163(5) 0.0163(5) 0.0133(5) -0.0004(4) -0.0023(4) 0.0017(4)
N2 0.0099(4) 0.0085(4) 0.0113(4) -0.0007(3) -0.0003(3) -0.0017(3)
N3 0.0083(4) 0.0088(4) 0.0101(4) -0.0005(3) 0.0008(3) -0.0004(3)
N4 0.0091(5) 0.0083(5) 0.0101(5) 0.000 0.0013(4) 0.000
C1 0.0107(4) 0.0125(5) 0.0131(5) -0.0019(4) 0.0021(4) -0.0008(4)
C2 0.0153(5) 0.0208(6) 0.0186(5) -0.0071(5) 0.0000(4) -0.0047(4)
C3 0.0201(6) 0.0195(6) 0.0298(7) -0.0077(5) 0.0046(5) -0.0110(5)
C4 0.0237(6) 0.0137(5) 0.0271(6) -0.0005(5) 0.0072(5) -0.0074(5)
C5 0.0168(5) 0.0121(5) 0.0174(5) 0.0007(4) 0.0031(4) -0.0020(4)
C6 0.0087(4) 0.0091(4) 0.0136(5) -0.0012(4) 0.0016(4) -0.0009(3)
C7 0.0088(4) 0.0101(4) 0.0087(4) -0.0009(3) 0.0025(3) -0.0013(3)
C8 0.0090(4) 0.0093(4) 0.0103(4) -0.0001(3) 0.0018(3) 0.0007(3)
C9 0.0127(5) 0.0118(5) 0.0152(5) 0.0010(4) -0.0018(4) 0.0029(4)
C10 0.0096(4) 0.0094(4) 0.0112(4) 0.0004(4) 0.0021(4) 0.0005(3)
C11 0.0131(5) 0.0095(5) 0.0161(5) 0.0009(4) 0.0008(4) 0.0013(4)
C12 0.0172(7) 0.0068(6) 0.0196(8) 0.000 0.0009(6) 0.000
C13 0.0101(4) 0.0088(4) 0.0114(4) -0.0016(4) 0.0024(4) -0.0016(4)
C14 0.0132(5) 0.0202(6) 0.0127(5) 0.0022(4) 0.0028(4) 0.0026(4)
C15 0.0197(6) 0.0303(7) 0.0129(5) 0.0050(5) 0.0060(4) 0.0038(5)
C16 0.0183(5) 0.0267(6) 0.0168(5) 0.0007(5) 0.0096(4) 0.0021(5)
C17 0.0144(5) 0.0205(6) 0.0206(6) 0.0011(5) 0.0071(4) 0.0045(4)
C18 0.0136(5) 0.0156(5) 0.0146(5) 0.0019(4) 0.0044(4) 0.0029(4)
N1S 0.0371(8) 0.0502(9) 0.0409(8) 0.0080(7) -0.0023(6) 0.0046(7)
C1S 0.0258(7) 0.0335(8) 0.0378(8) 0.0148(7) 0.0088(6) 0.0048(6)
C2S 0.0545(11) 0.0345(9) 0.0487(10) 0.0042(8) 0.0317(9) -0.0068(8)

loop_
_atom_type_symbol
_atom_type_description
_atom_type_scat_dispersion_real
_atom_type_scat_dispersion_imag
_atom_type_scat_source
C C 0.0033 0.0016 'International Tables Vol C Tables 4.2.6.8 and 6.1.1.4'
H H 0.0000 0.0000 'International Tables Vol C Tables 4.2.6.8 and 6.1.1.4'
N N 0.0061 0.0033 'International Tables Vol C Tables 4.2.6.8 and 6.1.1.4'
O O 0.0106 0.0060 'International Tables Vol C Tables 4.2.6.8 and 6.1.1.4'
S S 0.1246 0.1234 'International Tables Vol C Tables 4.2.6.8 and 6.1.1.4'
Sn Sn -0.6537 1.4246 'International Tables Vol C Tables 4.2.6.8 and 6.1.1.4'

loop_
_geom_angle_atom_site_label_1
_geom_angle_atom_site_label_2
_geom_angle_atom_site_label_3
_geom_angle
_geom_angle_site_symmetry_1
_geom_angle_site_symmetry_3
C13 Sn1 C13 174.59(6) . 2_556
C13 Sn1 O1 87.15(3) . .
C13 Sn1 O1 88.97(3) 2_556 .
C13 Sn1 O1 88.97(3) . 2_556
C13 Sn1 O1 87.15(3) 2_556 2_556
O1 Sn1 O1 88.32(4) . 2_556
C13 Sn1 N3 90.20(4) . 2_556
C13 Sn1 N3 91.91(4) 2_556 2_556
O1 Sn1 N3 156.96(3) . 2_556
O1 Sn1 N3 68.74(3) 2_556 2_556
C13 Sn1 N3 91.91(4) . .
C13 Sn1 N3 90.20(4) 2_556 .
O1 Sn1 N3 68.74(3) . .
O1 Sn1 N3 156.96(3) 2_556 .
N3 Sn1 N3 134.26(4) 2_556 .
C13 Sn1 N4 92.71(3) . .
C13 Sn1 N4 92.71(3) 2_556 .
O1 Sn1 N4 135.838(19) . .
O1 Sn1 N4 135.84(2) 2_556 .
N3 Sn1 N4 67.13(2) 2_556 .
N3 Sn1 N4 67.13(2) . .
O3 S1 O4 118.46(5) . .
O3 S1 N1 108.30(6) . .
O4 S1 N1 106.53(5) . .
O3 S1 C1 105.82(5) . .
O4 S1 C1 107.42(5) . .
N1 S1 C1 110.22(5) . .
C7 O1 Sn1 116.16(7) . .
C7 N2 N3 110.36(9) . .
C8 N3 N2 118.81(9) . .
C8 N3 Sn1 123.29(7) . .
N2 N3 Sn1 117.85(6) . .
C10 N4 C10 120.73(13) 2_556 .
C10 N4 Sn1 119.63(7) 2_556 .
C10 N4 Sn1 119.63(7) . .
C2 C1 C6 120.49(10) . .
C2 C1 S1 117.33(9) . .
C6 C1 S1 121.83(8) . .
C3 C2 C1 120.10(11) . .
C4 C3 C2 120.13(11) . .
C3 C4 C5 119.71(11) . .
C4 C5 C6 121.33(11) . .
C5 C6 C1 118.14(10) . .
C5 C6 C7 116.41(10) . .
C1 C6 C7 125.33(10) . .
O1 C7 N2 126.85(10) . .
O1 C7 C6 117.74(9) . .
N2 C7 C6 115.09(9) . .
N3 C8 C10 114.30(9) . .
N3 C8 C9 124.74(10) . .
C10 C8 C9 120.95(9) . .
N4 C10 C11 121.11(10) . .
N4 C10 C8 115.55(9) . .
C11 C10 C8 123.33(10) . .
C12 C11 C10 118.41(11) . .
C11 C12 C11 120.21(14) . 2_556
C14 C13 C18 117.98(10) . .
C14 C13 Sn1 120.95(8) . .
C18 C13 Sn1 121.07(8) . .
C13 C14 C15 120.88(11) . .
C16 C15 C14 120.29(11) . .
C17 C16 C15 119.55(11) . .
C16 C17 C18 120.00(11) . .
C17 C18 C13 121.30(11) . .
N1S C1S C2S 178.96(18) . .

loop_
_geom_bond_atom_site_label_1
_geom_bond_atom_site_label_2
_geom_bond_distance
_geom_bond_site_symmetry_2
Sn1 C13 2.1523(10) .
Sn1 C13 2.1523(10) 2_556
Sn1 O1 2.2528(8) .
Sn1 O1 2.2528(8) 2_556
Sn1 N3 2.3316(9) 2_556
Sn1 N3 2.3316(9) .
Sn1 N4 2.3587(13) .
S1 O3 1.4369(9) .
S1 O4 1.4416(9) .
S1 N1 1.6096(11) .
S1 C1 1.7810(11) .
O1 C7 1.2762(13) .
N2 C7 1.3306(14) .
N2 N3 1.3757(12) .
N3 C8 1.2955(14) .
N4 C10 1.3450(12) 2_556
N4 C10 1.3450(12) .
C1 C2 1.3926(16) .
C1 C6 1.4076(15) .
C2 C3 1.3910(18) .
C3 C4 1.3854(19) .
C4 C5 1.3916(16) .
C5 C6 1.3962(15) .
C6 C7 1.4950(14) .
C8 C10 1.4793(15) .
C8 C9 1.4933(15) .
C10 C11 1.3968(15) .
C11 C12 1.3901(14) .
C12 C11 1.3901(13) 2_556
C13 C14 1.3946(15) .
C13 C18 1.3992(15) .
C14 C15 1.3971(16) .
C15 C16 1.3893(18) .
C16 C17 1.3862(18) .
C17 C18 1.3935(16) .
N1S C1S 1.138(2) .
C1S C2S 1.455(3) .

loop_
_geom_hbond_atom_site_label_D
_geom_hbond_atom_site_label_H
_geom_hbond_atom_site_label_A
_geom_hbond_distance_DH
_geom_hbond_distance_HA
_geom_hbond_distance_DA
_geom_hbond_angle_DHA
_geom_hbond_site_symmetry_A
N1 H1A N2 0.846(19) 2.114(19) 2.8624(14) 147.1(17) .
N1 H1B O4 0.845(18) 2.088(19) 2.9294(14) 174.3(17) 7_656
